data_7219614
loop_
_publ_author_name
'Wang, Jungang'
'Wang, Miao'
'Xiang, Jiachen'
'Cao, Liping'
'Wu, Anxin'
'Isaacs, Lyle'

_publ_section_title
;
 Dimeric packing of molecular clips induced by interactions between
 \p-systems
;
_journal_issue 12
_journal_name_full CrystEngComm
_journal_page_first 2486
_journal_paper_doi 10.1039/C4CE02447H
_journal_volume 17
_journal_year 2015
_chemical_formula_sum 'C45 H39 Cl3 N4 O8'
_chemical_formula_weight 870.15
_chemical_name_systematic
; 
 ? 
;
_space_group_IT_number 14
_symmetry_cell_setting monoclinic
_symmetry_space_group_name_Hall '-P 2yn'
_symmetry_space_group_name_H-M 'P 1 21/n 1'
_atom_sites_solution_hydrogens geom
_atom_sites_solution_primary direct
_atom_sites_solution_secondary difmap
_audit_creation_method SHELXL-97
_audit_update_record
;
2014-03-18 deposited with the CCDC.
2015-02-16 downloaded from the CCDC.
;
_cell_angle_alpha 90.00
_cell_angle_beta 97.601(2)
_cell_angle_gamma 90.00
_cell_formula_units_Z 4
_cell_length_a 11.1774(14)
_cell_length_b 13.9112(18)
_cell_length_c 26.663(3)
_cell_measurement_reflns_used 2579
_cell_measurement_temperature 220(2)
_cell_measurement_theta_max 16.14
_cell_measurement_theta_min 2.40
_cell_volume 4109.4(9)
_computing_cell_refinement 'Bruker SAINT'
_computing_data_collection 'Bruker APEX2'
_computing_data_reduction 'Bruker SAINT'
_computing_molecular_graphics 'Bruker SHELXTL'
_computing_publication_material 'Bruker SHELXTL'
_computing_structure_refinement 'SHELXL-97 (Sheldrick, 1997)'
_computing_structure_solution 'SHELXS-97 (Sheldrick, 1990)'
_diffrn_ambient_temperature 220(2)
_diffrn_measured_fraction_theta_full 0.987
_diffrn_measured_fraction_theta_max 0.987
_diffrn_measurement_device_type 'Bruker APEX-II CCD'
_diffrn_measurement_method '\f and \w scans'
_diffrn_radiation_monochromator graphite
_diffrn_radiation_source 'fine-focus sealed tube'
_diffrn_radiation_type MoK\a
_diffrn_radiation_wavelength 0.71073
_diffrn_reflns_av_R_equivalents 0.0373
_diffrn_reflns_av_sigmaI/netI 0.0305
_diffrn_reflns_limit_h_max 8
_diffrn_reflns_limit_h_min -8
_diffrn_reflns_limit_k_max 10
_diffrn_reflns_limit_k_min -10
_diffrn_reflns_limit_l_max 20
_diffrn_reflns_limit_l_min -20
_diffrn_reflns_number 9219
_diffrn_reflns_theta_full 16.19
_diffrn_reflns_theta_max 16.19
_diffrn_reflns_theta_min 1.54
_diffrn_standards_number 0
_exptl_absorpt_coefficient_mu 0.284
_exptl_absorpt_correction_T_max 0.9722
_exptl_absorpt_correction_T_min 0.9560
_exptl_absorpt_correction_type none
_exptl_crystal_colour colorless
_exptl_crystal_density_diffrn 1.406
_exptl_crystal_density_meas 1.406
_exptl_crystal_density_method 'not measured'
_exptl_crystal_description block
_exptl_crystal_F_000 1808
_exptl_crystal_size_max 0.16
_exptl_crystal_size_mid 0.12
_exptl_crystal_size_min 0.10
_refine_diff_density_max 0.308
_refine_diff_density_min -0.204
_refine_diff_density_rms 0.039
_refine_ls_extinction_method none
_refine_ls_goodness_of_fit_ref 1.083
_refine_ls_hydrogen_treatment mixed
_refine_ls_matrix_type full
_refine_ls_number_parameters 553
_refine_ls_number_reflns 2050
_refine_ls_number_restraints 77
_refine_ls_restrained_S_all 1.077
_refine_ls_R_factor_all 0.0489
_refine_ls_R_factor_gt 0.0381
_refine_ls_shift/su_max 0.000
_refine_ls_shift/su_mean 0.000
_refine_ls_structure_factor_coef Fsqd
_refine_ls_weighting_details 'calc w=1/[\s^2^(Fo^2^)+(0.0547P)^2^+6.4915P] where P=(Fo^2^+2Fc^2^)/3'
_refine_ls_weighting_scheme calc
_refine_ls_wR_factor_gt 0.0987
_refine_ls_wR_factor_ref 0.1040
_reflns_number_gt 1700
_reflns_number_total 2050
_reflns_threshold_expression >2sigma(I)
_cod_data_source_file c4ce02447h2.cif
_cod_data_source_block 4
_cod_depositor_comments
;
The following automatic conversions were performed:

'_symmetry_cell_setting' value 'Monoclinic' changed to 'monoclinic'
according to
/usr/data/users/saulius/crontab/automatic-downloads/rss-feeds/RSC/lib/dictionaries/cif_core.dic
dictionary named 'cif_core.dic' version 2.4.2 from 2011-04-26.

Automatic conversion script
Id: cif_fix_values 3008 2015-01-20 13:52:24Z robertas 

 Adding full bibliography for 7219611--7219617.cif.
;
_cod_original_sg_symbol_H-M P2(1)/n
_cod_database_code 7219614

loop_
_symmetry_equiv_pos_as_xyz
'x, y, z'
'-x+1/2, y+1/2, -z+1/2'
'-x, -y, -z'
'x-1/2, -y-1/2, z-1/2'

loop_
_atom_site_label
_atom_site_type_symbol
_atom_site_fract_x
_atom_site_fract_y
_atom_site_fract_z
_atom_site_U_iso_or_equiv
_atom_site_adp_type
_atom_site_occupancy
_atom_site_symmetry_multiplicity
_atom_site_calc_flag
_atom_site_refinement_flags
_atom_site_disorder_assembly
_atom_site_disorder_group
C1 C 0.6161(7) 0.2801(7) 0.7755(3) 0.034(2) Uani 1 1 d . . .
C2 C 0.5068(8) 0.2985(6) 0.7461(3) 0.049(2) Uani 1 1 d U . .
H2 H 0.4749 0.3611 0.7456 0.059 Uiso 1 1 calc R . .
C3 C 0.4439(7) 0.2286(6) 0.7177(3) 0.057(2) Uani 1 1 d U . .
H3 H 0.3709 0.2434 0.6974 0.068 Uiso 1 1 calc R . .
C4 C 0.4882(7) 0.1368(6) 0.7192(3) 0.054(2) Uani 1 1 d U . .
H4 H 0.4461 0.0885 0.6994 0.064 Uiso 1 1 calc R . .
C5 C 0.5926(7) 0.1151(5) 0.7490(3) 0.042(2) Uani 1 1 d U . .
H5 H 0.6214 0.0515 0.7505 0.051 Uiso 1 1 calc R . .
C6 C 0.6569(6) 0.1862(6) 0.7771(2) 0.036(2) Uani 1 1 d U . .
H6 H 0.7293 0.1705 0.7975 0.043 Uiso 1 1 calc R . .
C7 C 0.6820(8) 0.3554(7) 0.8043(3) 0.036(2) Uani 1 1 d . . .
C8 C 0.7319(8) 0.4163(8) 0.8290(4) 0.028(2) Uani 1 1 d U . .
C9 C 0.7909(9) 0.4907(9) 0.8594(3) 0.026(2) Uani 1 1 d . . .
C10 C 0.7537(7) 0.5874(9) 0.8550(3) 0.0235(19) Uani 1 1 d . . .
C11 C 0.8176(8) 0.6584(7) 0.8845(3) 0.0204(19) Uani 1 1 d . . .
C12 C 0.9174(8) 0.6317(7) 0.9192(3) 0.0220(19) Uani 1 1 d U . .
C13 C 0.9525(7) 0.5365(8) 0.9240(3) 0.037(2) Uani 1 1 d . . .
H13 H 1.0190 0.5192 0.9476 0.044 Uiso 1 1 calc R . .
C14 C 0.8909(10) 0.4670(6) 0.8945(4) 0.035(2) Uani 1 1 d . . .
H14 H 0.9163 0.4027 0.8979 0.042 Uiso 1 1 calc R . .
C15 C 0.9874(8) 0.7008(7) 0.9495(3) 0.028(2) Uani 1 1 d U . .
C16 C 1.0507(8) 0.7553(7) 0.9756(4) 0.031(2) Uani 1 1 d . . .
C17 C 1.1251(8) 0.8243(10) 1.0053(4) 0.026(2) Uani 1 1 d . . .
C18 C 1.1229(8) 0.9212(13) 0.9947(3) 0.043(2) Uani 1 1 d . . .
H18 H 1.0711 0.9441 0.9666 0.051 Uiso 1 1 calc R . .
C19 C 1.1945(14) 0.9850(7) 1.0242(6) 0.054(3) Uani 1 1 d . . .
H19 H 1.1914 1.0508 1.0163 0.065 Uiso 1 1 calc R . .
C20 C 1.2720(9) 0.9518(13) 1.0659(5) 0.056(3) Uani 1 1 d . . .
H20 H 1.3215 0.9951 1.0861 0.067 Uiso 1 1 calc R . .
C21 C 1.2755(9) 0.8556(14) 1.0772(3) 0.044(2) Uani 1 1 d . . .
H21 H 1.3275 0.8326 1.1052 0.053 Uiso 1 1 calc R . .
C22 C 1.2029(12) 0.7933(6) 1.0473(6) 0.037(2) Uani 1 1 d . . .
H22 H 1.2057 0.7275 1.0554 0.044 Uiso 1 1 calc R . .
C23 C 0.6471(8) 0.6122(5) 0.8160(3) 0.0294(19) Uani 1 1 d . . .
H23A H 0.6755 0.6520 0.7896 0.035 Uiso 1 1 calc R . .
H23B H 0.6142 0.5527 0.8000 0.035 Uiso 1 1 calc R . .
C24 C 0.7838(7) 0.7624(6) 0.8775(2) 0.0273(19) Uani 1 1 d . . .
H24A H 0.8408 0.8006 0.9005 0.033 Uiso 1 1 calc R . .
H24B H 0.7941 0.7810 0.8429 0.033 Uiso 1 1 calc R . .
C25 C 0.4456(10) 0.6190(9) 0.8470(3) 0.022(2) Uani 1 1 d . . .
C26 C 0.6290(11) 0.7851(4) 0.9343(5) 0.022(2) Uani 1 1 d . . .
C27 C 0.5595(8) 0.7629(7) 0.8495(4) 0.0181(18) Uani 1 1 d . . .
C28 C 0.5577(9) 0.8254(6) 0.8012(3) 0.033(2) Uani 1 1 d . A .
C31 C 0.4474(8) 0.7759(7) 0.8784(3) 0.0179(18) Uani 1 1 d . . .
C32 C 0.3701(11) 0.8676(6) 0.8660(2) 0.025(2) Uani 1 1 d . . .
C33 C 0.3970(6) 1.0386(6) 0.8661(3) 0.045(2) Uani 1 1 d . . .
H33A H 0.3216 1.0408 0.8427 0.054 Uiso 1 1 calc R . .
H33B H 0.4537 1.0847 0.8544 0.054 Uiso 1 1 calc R . .
C34 C 0.3735(7) 1.0640(5) 0.9186(3) 0.070(3) Uani 1 1 d . . .
H34A H 0.3145 1.0198 0.9293 0.105 Uiso 1 1 calc R . .
H34B H 0.3425 1.1291 0.9189 0.105 Uiso 1 1 calc R . .
H34C H 0.4480 1.0594 0.9417 0.105 Uiso 1 1 calc R . .
C35 C 0.2870(6) 0.6587(5) 0.8987(3) 0.0251(19) Uani 1 1 d . . .
H35A H 0.2384 0.6080 0.8804 0.030 Uiso 1 1 calc R . .
H35B H 0.2331 0.7131 0.9023 0.030 Uiso 1 1 calc R . .
C36 C 0.4377(7) 0.7799(6) 0.9726(3) 0.0276(19) Uani 1 1 d . . .
H36A H 0.3645 0.8188 0.9647 0.033 Uiso 1 1 calc R . .
H36B H 0.4863 0.8085 1.0021 0.033 Uiso 1 1 calc R . .
C37 C 0.3324(9) 0.6215(12) 0.9509(4) 0.022(2) Uani 1 1 d . . .
C38 C 0.4025(10) 0.6792(7) 0.9856(6) 0.024(2) Uani 1 1 d . . .
C39 C 0.4405(7) 0.6443(11) 1.0340(6) 0.031(2) Uani 1 1 d . . .
C40 C 0.4096(10) 0.5536(12) 1.0489(4) 0.030(2) Uani 1 1 d . . .
H40 H 0.4348 0.5314 1.0819 0.036 Uiso 1 1 calc R . .
C41 C 0.3412(10) 0.4970(6) 1.0143(7) 0.032(2) Uani 1 1 d . . .
H41 H 0.3190 0.4352 1.0238 0.038 Uiso 1 1 calc R . .
C42 C 0.3042(7) 0.5287(11) 0.9657(5) 0.026(2) Uani 1 1 d . . .
C43 C 0.5496(6) 0.6746(5) 1.1163(3) 0.045(2) Uani 1 1 d . . .
H43A H 0.4808 0.6579 1.1332 0.068 Uiso 1 1 calc R . .
H43B H 0.5950 0.7258 1.1347 0.068 Uiso 1 1 calc R . .
H43C H 0.6011 0.6188 1.1151 0.068 Uiso 1 1 calc R . .
C44 C 0.2012(6) 0.3784(5) 0.9436(3) 0.042(2) Uani 1 1 d . . .
H44A H 0.2731 0.3407 0.9542 0.063 Uiso 1 1 calc R . .
H44B H 0.1546 0.3479 0.9146 0.063 Uiso 1 1 calc R . .
H44C H 0.1528 0.3826 0.9711 0.063 Uiso 1 1 calc R . .
C45 C 0.0395(6) 0.0378(5) 0.8418(2) 0.051(2) Uani 1 1 d . . .
H45 H 0.0944 -0.0152 0.8546 0.062 Uiso 1 1 calc R . .
Cl1 Cl 0.08757(18) 0.08302(17) 0.78689(7) 0.0788(8) Uani 1 1 d . . .
Cl2 Cl -0.10639(19) -0.00873(15) 0.82884(9) 0.0830(8) Uani 1 1 d . . .
Cl3 Cl 0.0459(2) 0.12621(18) 0.88891(9) 0.0964(9) Uani 1 1 d . . .
N1 N 0.5506(8) 0.6632(6) 0.83648(19) 0.0197(15) Uani 1 1 d . . .
N2 N 0.6621(7) 0.7882(3) 0.8861(4) 0.0214(16) Uani 1 1 d . . .
N3 N 0.3772(6) 0.6896(6) 0.8676(2) 0.0191(15) Uani 1 1 d . . .
N4 N 0.5061(9) 0.7827(3) 0.9297(3) 0.0211(15) Uani 1 1 d . . .
O1 O 0.4171(4) 0.5365(4) 0.83866(16) 0.0329(16) Uani 1 1 d . . .
O2 O 0.6984(5) 0.7878(3) 0.9737(2) 0.0335(16) Uani 1 1 d . . .
O3 O 0.6365(5) 0.8761(4) 0.79191(18) 0.0479(17) Uani 1 1 d . . .
O4 O 0.4529(6) 0.8107(3) 0.7728(2) 0.0409(14) Uani 1 1 d D . .
O5 O 0.2630(6) 0.8722(4) 0.85887(17) 0.0394(17) Uani 1 1 d . . .
O6 O 0.4479(4) 0.9422(5) 0.86742(15) 0.0338(13) Uani 1 1 d . . .
O7 O 0.5087(5) 0.7059(4) 1.0663(3) 0.0355(13) Uani 1 1 d . . .
O8 O 0.2355(5) 0.4734(5) 0.9298(2) 0.0358(13) Uani 1 1 d . . .
C29 C 0.434(2) 0.853(2) 0.7213(9) 0.053(4) Uani 0.49(5) 1 d PDU A 1
H29A H 0.4339 0.8027 0.6955 0.064 Uiso 0.49(5) 1 calc PR A 1
H29B H 0.4976 0.8995 0.7169 0.064 Uiso 0.49(5) 1 calc PR A 1
C30 C 0.3113(17) 0.902(3) 0.7174(10) 0.055(4) Uani 0.49(5) 1 d PDU A 1
H30A H 0.2503 0.8555 0.7234 0.082 Uiso 0.49(5) 1 calc PR A 1
H30B H 0.2914 0.9294 0.6838 0.082 Uiso 0.49(5) 1 calc PR A 1
H30C H 0.3141 0.9529 0.7425 0.082 Uiso 0.49(5) 1 calc PR A 1
C29' C 0.4330(19) 0.872(2) 0.7278(9) 0.053(4) Uani 0.51(5) 1 d PDU A 2
H29C H 0.4840 0.8503 0.7027 0.064 Uiso 0.51(5) 1 calc PR A 2
H29D H 0.4542 0.9385 0.7369 0.064 Uiso 0.51(5) 1 calc PR A 2
C30' C 0.3047(13) 0.866(3) 0.7063(9) 0.055(4) Uani 0.51(5) 1 d PDU A 2
H30D H 0.2812 0.7989 0.7022 0.082 Uiso 0.51(5) 1 calc PR A 2
H30E H 0.2929 0.8976 0.6736 0.082 Uiso 0.51(5) 1 calc PR A 2
H30F H 0.2557 0.8970 0.7289 0.082 Uiso 0.51(5) 1 calc PR A 2

loop_
_atom_site_aniso_label
_atom_site_aniso_U_11
_atom_site_aniso_U_22
_atom_site_aniso_U_33
_atom_site_aniso_U_23
_atom_site_aniso_U_13
_atom_site_aniso_U_12
C1 0.032(6) 0.036(7) 0.039(6) 0.000(5) 0.019(5) 0.007(6)
C2 0.054(4) 0.042(4) 0.049(4) -0.002(4) -0.001(4) 0.000(4)
C3 0.058(4) 0.047(4) 0.059(4) 0.001(4) -0.016(4) 0.003(4)
C4 0.055(4) 0.050(4) 0.053(4) -0.010(4) -0.003(4) -0.007(4)
C5 0.047(4) 0.035(4) 0.044(4) -0.002(4) 0.005(4) 0.001(4)
C6 0.039(4) 0.036(4) 0.035(4) -0.007(4) 0.006(3) -0.003(4)
C7 0.034(6) 0.028(6) 0.047(6) -0.014(6) 0.013(5) -0.005(5)
C8 0.028(4) 0.024(5) 0.032(4) -0.008(4) 0.007(4) -0.001(4)
C9 0.018(7) 0.025(9) 0.035(6) -0.005(7) 0.004(6) -0.001(7)
C10 0.021(7) 0.023(9) 0.029(6) -0.004(7) 0.009(6) 0.001(7)
C11 0.019(6) 0.020(8) 0.022(5) -0.004(6) 0.003(5) 0.003(6)
C12 0.021(4) 0.022(4) 0.024(4) -0.003(4) 0.005(4) -0.004(4)
C13 0.029(5) 0.031(7) 0.050(6) 0.002(6) 0.004(5) 0.003(6)
C14 0.032(7) 0.020(7) 0.056(6) -0.002(6) 0.015(6) 0.003(6)
C15 0.024(4) 0.032(5) 0.028(4) -0.001(4) 0.002(4) 0.001(4)
C16 0.021(5) 0.035(7) 0.036(6) -0.009(5) 0.005(5) 0.005(5)
C17 0.016(6) 0.043(13) 0.017(8) -0.004(7) -0.006(7) 0.010(7)
C18 0.032(7) 0.029(8) 0.066(8) 0.000(9) 0.002(6) 0.003(7)
C19 0.044(6) 0.030(8) 0.091(9) -0.018(9) 0.018(7) -0.014(8)
C20 0.025(7) 0.074(14) 0.067(10) -0.044(7) -0.001(7) -0.008(6)
C21 0.034(7) 0.050(9) 0.048(7) -0.009(9) 0.004(6) 0.011(7)
C22 0.030(6) 0.030(7) 0.054(8) -0.014(9) 0.020(6) -0.007(8)
C23 0.031(6) 0.034(6) 0.024(5) -0.004(5) 0.008(6) -0.005(5)
C24 0.012(6) 0.033(7) 0.037(5) -0.004(4) 0.003(4) 0.001(4)
C25 0.017(8) 0.040(9) 0.007(5) 0.009(6) -0.006(4) -0.001(10)
C26 0.018(11) 0.010(5) 0.037(12) -0.003(5) 0.002(9) -0.004(4)
C27 0.026(7) 0.013(7) 0.017(6) 0.007(5) 0.008(6) -0.006(5)
C28 0.020(8) 0.033(7) 0.044(8) -0.013(7) -0.002(7) -0.002(5)
C31 0.020(7) 0.020(7) 0.013(7) 0.005(5) -0.003(6) 0.001(6)
C32 0.049(8) 0.009(7) 0.018(5) -0.001(4) 0.005(5) 0.000(9)
C33 0.051(6) 0.005(6) 0.078(8) 0.003(5) 0.007(5) 0.002(5)
C34 0.068(6) 0.052(6) 0.088(8) -0.026(6) 0.007(5) -0.002(5)
C35 0.014(5) 0.030(5) 0.030(6) 0.002(5) -0.003(6) 0.004(4)
C36 0.032(5) 0.017(7) 0.032(6) 0.000(5) -0.005(5) -0.002(4)
C37 0.020(6) 0.021(9) 0.027(10) 0.007(10) 0.006(7) 0.003(6)
C38 0.020(6) 0.038(10) 0.012(9) -0.001(10) -0.003(6) 0.008(7)
C39 0.019(5) 0.040(11) 0.032(12) -0.018(9) -0.005(7) -0.002(7)
C40 0.033(6) 0.036(9) 0.022(8) 0.001(9) 0.009(7) 0.004(5)
C41 0.035(6) 0.026(7) 0.038(9) 0.014(10) 0.014(5) 0.009(7)
C42 0.016(5) 0.039(12) 0.023(11) -0.007(9) 0.001(6) -0.003(7)
C43 0.058(6) 0.052(6) 0.025(6) -0.008(5) 0.003(5) 0.001(4)
C44 0.046(5) 0.025(6) 0.056(6) 0.015(5) 0.009(4) 0.001(4)
C45 0.051(6) 0.054(5) 0.051(6) -0.009(5) 0.012(4) 0.010(4)
Cl1 0.0671(16) 0.1155(19) 0.0532(15) 0.0253(14) 0.0060(12) -0.0099(14)
Cl2 0.0697(18) 0.0690(16) 0.116(2) 0.0023(14) 0.0343(14) -0.0029(13)
Cl3 0.1005(19) 0.103(2) 0.0881(19) -0.0205(17) 0.0207(15) 0.0072(15)
N1 0.023(6) 0.012(6) 0.025(4) -0.008(4) 0.005(4) -0.002(5)
N2 0.020(7) 0.025(4) 0.018(6) -0.004(3) 0.000(6) -0.003(4)
N3 0.015(5) 0.018(5) 0.027(4) -0.002(4) 0.012(4) -0.006(5)
N4 0.025(6) 0.031(4) 0.009(7) 0.004(3) 0.010(6) 0.003(3)
O1 0.042(4) 0.015(3) 0.042(4) -0.010(3) 0.005(2) -0.014(3)
O2 0.032(4) 0.035(3) 0.029(4) -0.005(3) -0.011(3) -0.003(3)
O3 0.037(4) 0.055(4) 0.051(4) 0.020(3) 0.004(3) -0.015(3)
O4 0.047(4) 0.044(3) 0.030(4) 0.020(3) -0.003(3) -0.011(3)
O5 0.020(4) 0.036(4) 0.059(4) 0.002(3) -0.003(3) 0.004(4)
O6 0.033(4) 0.017(4) 0.049(3) 0.006(3) -0.002(2) 0.000(4)
O7 0.044(3) 0.048(4) 0.013(4) 0.009(4) -0.003(3) 0.008(3)
O8 0.034(3) 0.032(4) 0.043(4) 0.015(4) 0.009(3) -0.001(3)
C29 0.056(5) 0.052(6) 0.051(5) 0.002(4) 0.000(3) -0.003(3)
C30 0.058(5) 0.052(6) 0.052(5) 0.004(4) -0.003(3) 0.001(4)
C29' 0.056(5) 0.052(6) 0.051(5) 0.002(4) 0.000(3) -0.003(3)
C30' 0.058(5) 0.052(6) 0.052(5) 0.004(4) -0.003(3) 0.001(4)

loop_
_atom_type_symbol
_atom_type_description
_atom_type_scat_dispersion_real
_atom_type_scat_dispersion_imag
_atom_type_scat_source
C C 0.0033 0.0016 'International Tables Vol C Tables 4.2.6.8 and 6.1.1.4'
H H 0.0000 0.0000 'International Tables Vol C Tables 4.2.6.8 and 6.1.1.4'
O O 0.0106 0.0060 'International Tables Vol C Tables 4.2.6.8 and 6.1.1.4'
N N 0.0061 0.0033 'International Tables Vol C Tables 4.2.6.8 and 6.1.1.4'
Cl Cl 0.1484 0.1585 'International Tables Vol C Tables 4.2.6.8 and 6.1.1.4'

loop_
_geom_angle_atom_site_label_1
_geom_angle_atom_site_label_2
_geom_angle_atom_site_label_3
_geom_angle
C6 C1 C2 117.0(8)
C6 C1 C7 121.8(7)
C2 C1 C7 121.2(7)
C3 C2 C1 122.1(8)
C3 C2 H2 118.9
C1 C2 H2 118.9
C4 C3 C2 119.3(8)
C4 C3 H3 120.4
C2 C3 H3 120.4
C5 C4 C3 120.4(8)
C5 C4 H4 119.8
C3 C4 H4 119.8
C4 C5 C6 120.2(7)
C4 C5 H5 119.9
C6 C5 H5 119.9
C1 C6 C5 120.9(7)
C1 C6 H6 119.6
C5 C6 H6 119.6
C8 C7 C1 177.3(7)
C7 C8 C9 179.1(8)
C14 C9 C10 118.8(8)
C14 C9 C8 118.7(10)
C10 C9 C8 122.5(10)
C11 C10 C9 120.3(7)
C11 C10 C23 121.5(9)
C9 C10 C23 118.2(9)
C10 C11 C12 119.1(7)
C10 C11 C24 120.6(8)
C12 C11 C24 120.2(9)
C13 C12 C11 120.4(8)
C13 C12 C15 117.8(9)
C11 C12 C15 121.7(9)
C14 C13 C12 120.4(8)
C14 C13 H13 119.8
C12 C13 H13 119.8
C13 C14 C9 120.9(7)
C13 C14 H14 119.5
C9 C14 H14 119.5
C16 C15 C12 176.6(7)
C15 C16 C17 177.3(9)
C18 C17 C22 117.4(8)
C18 C17 C16 123.2(12)
C22 C17 C16 119.4(13)
C19 C18 C17 121.5(8)
C19 C18 H18 119.2
C17 C18 H18 119.2
C18 C19 C20 119.8(8)
C18 C19 H19 120.1
C20 C19 H19 120.1
C21 C20 C19 119.7(8)
C21 C20 H20 120.2
C19 C20 H20 120.2
C22 C21 C20 119.5(8)
C22 C21 H21 120.2
C20 C21 H21 120.2
C21 C22 C17 122.1(8)
C21 C22 H22 119.0
C17 C22 H22 119.0
N1 C23 C10 114.1(6)
N1 C23 H23A 108.7
C10 C23 H23A 108.7
N1 C23 H23B 108.7
C10 C23 H23B 108.7
H23A C23 H23B 107.6
N2 C24 C11 116.4(5)
N2 C24 H24A 108.2
C11 C24 H24A 108.2
N2 C24 H24B 108.2
C11 C24 H24B 108.2
H24A C24 H24B 107.3
O1 C25 N1 126.5(10)
O1 C25 N3 126.6(9)
N1 C25 N3 106.8(9)
O2 C26 N4 126.5(10)
O2 C26 N2 125.5(10)
N4 C26 N2 108.0(9)
N1 C27 N2 115.0(7)
N1 C27 C28 110.5(7)
N2 C27 C28 110.2(8)
N1 C27 C31 101.4(7)
N2 C27 C31 104.7(7)
C28 C27 C31 114.8(7)
O3 C28 O4 126.9(8)
O3 C28 C27 125.5(8)
O4 C28 C27 107.6(8)
N4 C31 N3 114.4(7)
N4 C31 C32 108.6(7)
N3 C31 C32 111.6(8)
N4 C31 C27 100.5(6)
N3 C31 C27 104.8(7)
C32 C31 C27 116.7(7)
O5 C32 O6 126.4(7)
O5 C32 C31 126.8(8)
O6 C32 C31 106.7(8)
O6 C33 C34 108.0(6)
O6 C33 H33A 110.1
C34 C33 H33A 110.1
O6 C33 H33B 110.1
C34 C33 H33B 110.1
H33A C33 H33B 108.4
C33 C34 H34A 109.5
C33 C34 H34B 109.5
H34A C34 H34B 109.5
C33 C34 H34C 109.5
H34A C34 H34C 109.5
H34B C34 H34C 109.5
N3 C35 C37 117.0(6)
N3 C35 H35A 108.1
C37 C35 H35A 108.1
N3 C35 H35B 108.1
C37 C35 H35B 108.1
H35A C35 H35B 107.3
N4 C36 C38 112.7(6)
N4 C36 H36A 109.1
C38 C36 H36A 109.1
N4 C36 H36B 109.1
C38 C36 H36B 109.1
H36A C36 H36B 107.8
C38 C37 C42 118.3(8)
C38 C37 C35 120.6(13)
C42 C37 C35 121.1(14)
C37 C38 C39 119.6(8)
C37 C38 C36 121.7(13)
C39 C38 C36 118.7(14)
O7 C39 C40 122.0(15)
O7 C39 C38 116.1(15)
C40 C39 C38 121.9(8)
C41 C40 C39 118.1(8)
C41 C40 H40 120.9
C39 C40 H40 120.9
C40 C41 C42 121.4(8)
C40 C41 H41 119.3
C42 C41 H41 119.3
C41 C42 O8 122.9(15)
C41 C42 C37 120.7(8)
O8 C42 C37 116.3(14)
O7 C43 H43A 109.5
O7 C43 H43B 109.5
H43A C43 H43B 109.5
O7 C43 H43C 109.5
H43A C43 H43C 109.5
H43B C43 H43C 109.5
O8 C44 H44A 109.5
O8 C44 H44B 109.5
H44A C44 H44B 109.5
O8 C44 H44C 109.5
H44A C44 H44C 109.5
H44B C44 H44C 109.5
Cl1 C45 Cl2 110.5(4)
Cl1 C45 Cl3 111.2(4)
Cl2 C45 Cl3 110.5(4)
Cl1 C45 H45 108.2
Cl2 C45 H45 108.2
Cl3 C45 H45 108.2
C25 N1 C27 114.5(7)
C25 N1 C23 123.3(8)
C27 N1 C23 122.1(8)
C26 N2 C27 109.4(7)
C26 N2 C24 120.6(8)
C27 N2 C24 120.5(7)
C25 N3 C31 110.6(7)
C25 N3 C35 118.1(8)
C31 N3 C35 122.2(7)
C26 N4 C31 114.4(7)
C26 N4 C36 123.9(8)
C31 N4 C36 121.5(8)
C28 O4 C29' 114.0(11)
C28 O4 C29 118.4(13)
C29' O4 C29 12(2)
C32 O6 C33 117.4(6)
C39 O7 C43 118.7(8)
C42 O8 C44 118.6(8)
O4 C29 C30 104.9(14)
O4 C29 H29A 110.8
C30 C29 H29A 110.8
O4 C29 H29B 110.8
C30 C29 H29B 110.8
H29A C29 H29B 108.8
O4 C29' C30' 108.7(14)
O4 C29' H29C 109.9
C30' C29' H29C 109.9
O4 C29' H29D 109.9
C30' C29' H29D 109.9
H29C C29' H29D 108.3
C29' C30' H30D 109.5
C29' C30' H30E 109.5
H30D C30' H30E 109.5
C29' C30' H30F 109.5
H30D C30' H30F 109.5
H30E C30' H30F 109.5

loop_
_geom_bond_atom_site_label_1
_geom_bond_atom_site_label_2
_geom_bond_distance
C1 C6 1.383(9)
C1 C2 1.385(9)
C1 C7 1.442(12)
C2 C3 1.369(9)
C2 H2 0.9400
C3 C4 1.368(9)
C3 H3 0.9400
C4 C5 1.356(9)
C4 H4 0.9400
C5 C6 1.384(8)
C5 H5 0.9400
C6 H6 0.9400
C7 C8 1.169(10)
C8 C9 1.422(12)
C9 C14 1.398(9)
C9 C10 1.409(9)
C10 C11 1.398(8)
C10 C23 1.514(9)
C11 C12 1.402(9)
C11 C24 1.501(9)
C12 C13 1.382(9)
C12 C15 1.423(11)
C13 C14 1.372(8)
C13 H13 0.9400
C14 H14 0.9400
C15 C16 1.196(10)
C16 C17 1.436(12)
C17 C18 1.377(10)
C17 C22 1.393(10)
C18 C19 1.371(10)
C18 H18 0.9400
C19 C20 1.394(10)
C19 H19 0.9400
C20 C21 1.370(10)
C20 H20 0.9400
C21 C22 1.368(9)
C21 H21 0.9400
C22 H22 0.9400
C23 N1 1.456(8)
C23 H23A 0.9800
C23 H23B 0.9800
C24 N2 1.453(8)
C24 H24A 0.9800
C24 H24B 0.9800
C25 O1 1.204(9)
C25 N1 1.387(9)
C25 N3 1.401(9)
C26 O2 1.222(9)
C26 N4 1.364(9)
C26 N2 1.383(9)
C27 N1 1.430(8)
C27 N2 1.448(8)
C27 C28 1.552(10)
C27 C31 1.567(8)
C28 O3 1.180(8)
C28 O4 1.324(8)
C31 N4 1.439(8)
C31 N3 1.442(8)
C31 C32 1.552(10)
C32 O5 1.189(9)
C32 O6 1.351(9)
C33 O6 1.455(7)
C33 C34 1.502(9)
C33 H33A 0.9800
C33 H33B 0.9800
C34 H34A 0.9700
C34 H34B 0.9700
C34 H34C 0.9700
C35 N3 1.452(8)
C35 C37 1.508(10)
C35 H35A 0.9800
C35 H35B 0.9800
C36 N4 1.457(8)
C36 C38 1.507(10)
C36 H36A 0.9800
C36 H36B 0.9800
C37 C38 1.387(9)
C37 C42 1.399(9)
C38 C39 1.392(10)
C39 O7 1.372(8)
C39 C40 1.380(9)
C40 C41 1.367(9)
C40 H40 0.9400
C41 C42 1.378(10)
C41 H41 0.9400
C42 O8 1.381(8)
C43 O7 1.419(7)
C43 H43A 0.9700
C43 H43B 0.9700
C43 H43C 0.9700
C44 O8 1.437(7)
C44 H44A 0.9700
C44 H44B 0.9700
C44 H44C 0.9700
C45 Cl1 1.743(7)
C45 Cl2 1.746(7)
C45 Cl3 1.752(7)
C45 H45 0.9900
O4 C29' 1.464(16)
O4 C29 1.483(17)
C29 C30 1.525(18)
C29 H29A 0.9800
C29 H29B 0.9800
C30 H30A 0.9700
C30 H30B 0.9700
C30 H30C 0.9700
C29' C30' 1.474(17)
C29' H29C 0.9800
C29' H29D 0.9800
C30' H30D 0.9700
C30' H30E 0.9700
C30' H30F 0.9700

loop_
_geom_torsion_atom_site_label_1
_geom_torsion_atom_site_label_2
_geom_torsion_atom_site_label_3
_geom_torsion_atom_site_label_4
_geom_torsion
C6 C1 C2 C3 -3.1(10)
C7 C1 C2 C3 178.8(6)
C1 C2 C3 C4 1.7(11)
C2 C3 C4 C5 0.9(11)
C3 C4 C5 C6 -1.8(10)
C2 C1 C6 C5 2.1(9)
C7 C1 C6 C5 -179.8(6)
C4 C5 C6 C1 0.2(10)
C6 C1 C7 C8 -106(16)
C2 C1 C7 C8 72(16)
C1 C7 C8 C9 -18(64)
C7 C8 C9 C14 118(54)
C7 C8 C9 C10 -63(54)
C14 C9 C10 C11 1.3(8)
C8 C9 C10 C11 -177.7(5)
C14 C9 C10 C23 178.6(5)
C8 C9 C10 C23 -0.4(9)
C9 C10 C11 C12 -1.3(8)
C23 C10 C11 C12 -178.4(5)
C9 C10 C11 C24 175.8(6)
C23 C10 C11 C24 -1.4(9)
C10 C11 C12 C13 0.2(8)
C24 C11 C12 C13 -176.8(6)
C10 C11 C12 C15 178.7(5)
C24 C11 C12 C15 1.7(9)
C11 C12 C13 C14 0.8(9)
C15 C12 C13 C14 -177.8(6)
C12 C13 C14 C9 -0.7(9)
C10 C9 C14 C13 -0.4(9)
C8 C9 C14 C13 178.7(6)
C13 C12 C15 C16 11(12)
C11 C12 C15 C16 -167(11)
C12 C15 C16 C17 142(12)
C15 C16 C17 C18 9(15)
C15 C16 C17 C22 -171(14)
C22 C17 C18 C19 0.1(9)
C16 C17 C18 C19 179.4(6)
C17 C18 C19 C20 0.2(10)
C18 C19 C20 C21 -0.3(10)
C19 C20 C21 C22 0.0(10)
C20 C21 C22 C17 0.3(10)
C18 C17 C22 C21 -0.4(9)
C16 C17 C22 C21 -179.7(6)
C11 C10 C23 N1 -57.4(8)
C9 C10 C23 N1 125.4(7)
C10 C11 C24 N2 60.3(8)
C12 C11 C24 N2 -122.7(7)
N1 C27 C28 O3 -117.7(8)
N2 C27 C28 O3 10.5(10)
C31 C27 C28 O3 128.4(9)
N1 C27 C28 O4 61.8(8)
N2 C27 C28 O4 -170.0(6)
C31 C27 C28 O4 -52.1(10)
N1 C27 C31 N4 106.1(7)
N2 C27 C31 N4 -13.8(8)
C28 C27 C31 N4 -134.8(8)
N1 C27 C31 N3 -12.8(8)
N2 C27 C31 N3 -132.8(7)
C28 C27 C31 N3 106.3(8)
N1 C27 C31 C32 -136.7(8)
N2 C27 C31 C32 103.3(8)
C28 C27 C31 C32 -17.6(13)
N4 C31 C32 O5 -111.6(8)
N3 C31 C32 O5 15.4(10)
C27 C31 C32 O5 135.8(9)
N4 C31 C32 O6 65.2(8)
N3 C31 C32 O6 -167.7(6)
C27 C31 C32 O6 -47.4(10)
N3 C35 C37 C38 59.0(8)
N3 C35 C37 C42 -121.7(7)
C42 C37 C38 C39 -1.2(8)
C35 C37 C38 C39 178.2(5)
C42 C37 C38 C36 179.6(6)
C35 C37 C38 C36 -1.0(9)
N4 C36 C38 C37 -59.2(8)
N4 C36 C38 C39 121.6(7)
C37 C38 C39 O7 -179.5(5)
C36 C38 C39 O7 -0.3(8)
C37 C38 C39 C40 -0.6(9)
C36 C38 C39 C40 178.7(6)
O7 C39 C40 C41 179.9(5)
C38 C39 C40 C41 1.0(9)
C39 C40 C41 C42 0.3(9)
C40 C41 C42 O8 179.8(5)
C40 C41 C42 C37 -2.1(9)
C38 C37 C42 C41 2.5(9)
C35 C37 C42 C41 -176.8(6)
C38 C37 C42 O8 -179.2(5)
C35 C37 C42 O8 1.4(8)
O1 C25 N1 C27 178.6(7)
N3 C25 N1 C27 0.7(7)
O1 C25 N1 C23 -4.0(9)
N3 C25 N1 C23 178.1(5)
N2 C27 N1 C25 120.0(7)
C28 C27 N1 C25 -114.5(7)
C31 C27 N1 C25 7.7(8)
N2 C27 N1 C23 -57.4(9)
C28 C27 N1 C23 68.1(9)
C31 C27 N1 C23 -169.7(6)
C10 C23 N1 C25 -101.0(7)
C10 C23 N1 C27 76.1(8)
O2 C26 N2 C27 167.8(6)
N4 C26 N2 C27 -14.8(7)
O2 C26 N2 C24 21.3(9)
N4 C26 N2 C24 -161.3(5)
N1 C27 N2 C26 -92.4(8)
C28 C27 N2 C26 141.9(6)
C31 C27 N2 C26 18.0(8)
N1 C27 N2 C24 54.2(9)
C28 C27 N2 C24 -71.5(8)
C31 C27 N2 C24 164.5(7)
C11 C24 N2 C26 68.9(8)
C11 C24 N2 C27 -74.0(9)
O1 C25 N3 C31 172.1(7)
N1 C25 N3 C31 -9.9(7)
O1 C25 N3 C35 24.4(9)
N1 C25 N3 C35 -157.7(5)
N4 C31 N3 C25 -94.7(8)
C32 C31 N3 C25 141.5(6)
C27 C31 N3 C25 14.4(8)
N4 C31 N3 C35 51.5(9)
C32 C31 N3 C35 -72.3(8)
C27 C31 N3 C35 160.6(7)
C37 C35 N3 C25 73.2(9)
C37 C35 N3 C31 -70.7(10)
O2 C26 N4 C31 -177.6(7)
N2 C26 N4 C31 5.0(7)
O2 C26 N4 C36 -2.2(10)
N2 C26 N4 C36 -179.5(5)
N3 C31 N4 C26 117.5(7)
C32 C31 N4 C26 -117.1(7)
C27 C31 N4 C26 5.8(8)
N3 C31 N4 C36 -58.1(9)
C32 C31 N4 C36 67.3(9)
C27 C31 N4 C36 -169.8(6)
C38 C36 N4 C26 -95.8(8)
C38 C36 N4 C31 79.4(9)
O3 C28 O4 C29' -5.9(18)
C27 C28 O4 C29' 174.7(17)
O3 C28 O4 C29 7.0(17)
C27 C28 O4 C29 -172.5(15)
O5 C32 O6 C33 7.7(9)
C31 C32 O6 C33 -169.1(6)
C34 C33 O6 C32 81.3(7)
C40 C39 O7 C43 0.7(8)
C38 C39 O7 C43 179.7(5)
C41 C42 O8 C44 -0.1(8)
C37 C42 O8 C44 -178.3(5)
C28 O4 C29 C30 -132(3)
C29' O4 C29 C30 -60(6)
C28 O4 C29' C30' -167(3)
C29 O4 C29' C30' 80(7)
